data_2102402
loop_
_publ_author_name
'Marsh, Richard E.'

_publ_section_title
;
 Space group <i>Cc</i>: an update
;
_journal_issue 2
_journal_name_full 'Acta Crystallographica Section B'
_journal_page_first 252
_journal_page_last 253
_journal_paper_doi 10.1107/S0108768104003878
_journal_volume 60
_journal_year 2004
_chemical_formula_moiety 'C12 H20 N2 O2 F2 Ge'
_chemical_formula_sum 'C12 H20 F2 Ge N2 O2'
_space_group_crystal_system monoclinic
_space_group_IT_number 15
_space_group_name_Hall '-C 2yc'
_space_group_name_H-M_alt 'C 1 2/c 1'
_audit_creation_method CRYM
_cell_angle_alpha 90
_cell_angle_beta 129.29
_cell_angle_gamma 90
_cell_formula_units_Z 4
_cell_length_a 17.8520
_cell_length_b 7.6740
_cell_length_c 12.7630
_cell_volume 1353.240
_cod_data_source_file bk0142.cif
_cod_data_source_block QEQVUD
_cod_depositor_comments
;
 Updating space group information and adding the symmetry operation list.

 Antanas Vaitkus,
 2018-06-14

 Adding the _cell_formula_units_Z data item.

 Antanas Vaitkus,
 2017-08-05

  Added moiety chemical formula from Marsh (2004) paper.
  The summary chemical formula is calculated from moiety formula using
  AdHocParser
  (svn://www.crystallography.net/cod-tools/trunk/Formulae/AdHocParser.yp,
  revision 1441.)

  Andrius Merkys
  2013-11-11
;
_cod_original_sg_symbol_H-M C2/c
_cod_database_code 2102402

loop_
_space_group_symop_id
_space_group_symop_operation_xyz
1 x,y,z
2 -x,y,-z+1/2
3 -x,-y,-z
4 x,-y,z+1/2
5 x+1/2,y+1/2,z
6 -x+1/2,y+1/2,-z+1/2
7 -x+1/2,-y+1/2,-z
8 x+1/2,-y+1/2,z+1/2

loop_
_atom_site_label
_atom_site_type_symbol
_atom_site_fract_x
_atom_site_fract_y
_atom_site_fract_z
Ge1 Ge 0.00000 0.06576 0.25000
F1 F -0.08730 -0.09278 0.21440
O1 O 0.10200 0.27998 0.30603
N1 N 0.10382 0.28001 0.48408
C1 C 0.04992 0.11496 0.43341
H1 H 0.09192 0.02211 0.49208
H2 H -0.00284 0.12096 0.43539
C2 C 0.12521 0.35452 0.60634
H3 H 0.14692 0.26375 0.67163
H4 H 0.06679 0.40253 0.58325
C3 C 0.20111 0.49803 0.66782
H5 H 0.26285 0.44769 0.70841
H6 H 0.20474 0.55907 0.73610
C4 C 0.17489 0.62422 0.55674
H7 H 0.21939 0.71972 0.59482
H8 H 0.11144 0.66929 0.51259
C5 C 0.17584 0.52736 0.45329
H9 H 0.24187 0.50915 0.49202
H10 H 0.14625 0.59802 0.37428
C6 C 0.12492 0.35491 0.41110
